data_9010503
loop_
_publ_author_name
'Nazzareni, S.'
'Comodi, P.'
'Bindi, L.'
'Safonov, O. G.'
'Litvin, Y. A.'
'Perchuk, L. L.'

_publ_section_title
;
 Synthetic hypersilicic Cl-bearing mica in the phlogopite-celadonite join:
 a mulitmethodical characterization of the missing link between di- and tri-
 octahedral micas at high pressures
;
_journal_name_full 'American Mineralogist'
_journal_page_first 1429
_journal_page_last 1436
_journal_paper_doi 10.2138/am.2008.2802
_journal_volume 93
_journal_year 2008
_chemical_compound_source Synthetic
_chemical_formula_sum 'Al0.5 Cl0.392 K Mg2.722 O11.608 Si3.5'
_chemical_name_mineral Phlogopite
_space_group_IT_number 12
_symmetry_space_group_name_Hall '-C 2y'
_symmetry_space_group_name_H-M 'C 1 2/m 1'
_cell_angle_alpha 90
_cell_angle_beta 100.06
_cell_angle_gamma 90
_cell_length_a 5.299
_cell_length_b 9.167
_cell_length_c 10.226
_cell_formula_units_Z 2
_cell_volume 489.100
_database_code_amcsd 0004636
_exptl_crystal_density_diffrn 2.829
_cod_original_formula_sum 'K (Si3.5 Al.5) Mg2.722 O11.608 Cl.392'
_cod_database_code 9010503

loop_
_space_group_symop_operation_xyz
x,y,z
1/2+x,1/2+y,z
x,-y,z
1/2+x,1/2-y,z
-x,y,-z
1/2-x,1/2+y,-z
-x,-y,-z
1/2-x,1/2-y,-z

loop_
_atom_site_aniso_label
_atom_site_aniso_U_11
_atom_site_aniso_U_22
_atom_site_aniso_U_33
_atom_site_aniso_U_12
_atom_site_aniso_U_13
_atom_site_aniso_U_23
K 0.03700 0.03630 0.04840 0.00000 0.00870 0.00000
Si 0.01020 0.00690 0.01380 -0.00010 0.00180 -0.00070
Al 0.01020 0.00690 0.01380 -0.00010 0.00180 -0.00070
MgM1 0.00800 0.00550 0.01030 0.00000 0.00190 0.00000
MgM2 0.01640 0.01020 0.01750 0.00000 0.00480 0.00000

loop_
_atom_site_label
_atom_site_fract_x
_atom_site_fract_y
_atom_site_fract_z
_atom_site_occupancy
_atom_site_U_iso_or_equiv
K 0.00000 0.00000 0.00000 1.00000 0.04040
Si 0.57620 0.16700 0.22870 0.87500 0.01030
Al 0.57620 0.16700 0.22870 0.12500 0.01030
MgM1 0.00000 0.50000 0.50000 0.85200 0.00800
MgM2 0.00000 0.83200 0.50000 0.93500 0.01450
O1 0.81190 0.24350 0.16780 1.00000 0.01880
O2 0.54280 0.00000 0.16850 1.00000 0.01660
O3 0.63010 0.16740 0.38930 1.00000 0.01050
O4 0.13280 0.00000 0.40020 0.80400 0.01370
Cl 0.11800 0.00000 0.34960 0.19600 0.04800

loop_
_cod_related_entry_id
_cod_related_entry_database
_cod_related_entry_code
1 AMCSD 0004636
